data_7058496
loop_
_publ_author_name
'Zakharchenko, Borys V.'
'Khomenko, Dmytro M.'
'Doroshchuk, Roman O.'
'Raspertova, Ilona V.'
'Starova, Viktoriia S.'
'Trachevsky, Volodymyr V.'
'Shova, Sergiu'
'Severynovska, Olga V.'
'Martins, Lu\'isa M. D. R. S.'
'Pombeiro, Armando J. L.'
'Arion, Vladimir B.'
'Lampeka, Rostyslav D.'

_publ_section_title
;
 New palladium(ii) complexes with 3-(2-pyridyl)-5-alkyl-1,2,4-triazole
 ligands as recyclable C--C coupling catalysts
;
_journal_issue 27
_journal_name_full 'New Journal of Chemistry'
_journal_page_first 10973
_journal_paper_doi 10.1039/C9NJ02278C
_journal_volume 43
_journal_year 2019
_chemical_formula_moiety 'C18 H18 N8 Pd'
_chemical_formula_sum 'C18 H18 N8 Pd'
_chemical_formula_weight 452.80
_space_group_crystal_system triclinic
_space_group_IT_number 2
_space_group_name_Hall '-P 1'
_space_group_name_H-M_alt 'P -1'
_symmetry_space_group_name_Hall '-P 1'
_symmetry_space_group_name_H-M 'P -1'
_atom_sites_solution_hydrogens geom
_atom_sites_solution_primary dual
_audit_creation_date 2019-04-16
_audit_creation_method
;
Olex2 1.2
(compiled 2018.05.29 svn.r3508 for OlexSys, GUI svn.r5506)
;
_audit_update_record
;
2019-04-16 deposited with the CCDC.    2019-06-17 downloaded from the CCDC.
;
_cell_angle_alpha 71.200(11)
_cell_angle_beta 86.444(11)
_cell_angle_gamma 76.934(12)
_cell_formula_units_Z 1
_cell_length_a 4.5732(7)
_cell_length_b 9.8193(12)
_cell_length_c 10.5527(13)
_cell_measurement_reflns_used 648
_cell_measurement_temperature 293(2)
_cell_measurement_theta_max 22.7460
_cell_measurement_theta_min 2.0540
_cell_volume 436.95(11)
_computing_cell_refinement 'CrysAlisPro 1.171.38.46 (Rigaku OD, 2015)'
_computing_data_collection 'CrysAlisPro 1.171.38.46 (Rigaku OD, 2015)'
_computing_data_reduction 'CrysAlisPro 1.171.38.46 (Rigaku OD, 2015)'
_computing_molecular_graphics 'Olex2 (Dolomanov et al., 2009)'
_computing_publication_material 'Olex2 (Dolomanov et al., 2009)'
_computing_structure_refinement 'ShelXL (Sheldrick, 2015)'
_computing_structure_solution 'ShelXT (Sheldrick, 2015)'
_diffrn_ambient_temperature 293(2)
_diffrn_detector 'CCD plate'
_diffrn_detector_area_resol_mean 8.0797
_diffrn_detector_type Eos
_diffrn_measured_fraction_theta_full 0.997
_diffrn_measured_fraction_theta_max 0.997
_diffrn_measurement_details
;
List of Runs (angles in degrees, time in seconds):

  # Type    Start    End  Width  t~exp~   \w     \q     \k     \f   Frames
#--------------------------------------------------------------------------
  1  \w    -83.00   3.00   1.00   30.00    --  -15.44 -38.00  30.00   86
  2  \w    -17.00  23.00   1.00   30.00    --  -15.44 -99.00-150.00   40
  3  \w     41.00  85.00   1.00   30.00    --   17.79  77.00-150.00   44
  4  \w      2.00  85.00   1.00   30.00    --   17.79  57.00 -30.00   83
  5  \w     24.00  76.00   1.00   30.00    --   17.79  57.00  30.00   52
  6  \w     35.00  90.00   1.00   30.00    --   17.79 178.00 -90.00   55
;
_diffrn_measurement_device 'four-circle diffractometer'
_diffrn_measurement_device_type 'Xcalibur, Eos'
_diffrn_measurement_method '\w scans'
_diffrn_orient_matrix_type 'CrysAlisPro convention (1999,Acta A55,543-557)'
_diffrn_orient_matrix_UB_11 -0.1523687000
_diffrn_orient_matrix_UB_12 -0.0036513000
_diffrn_orient_matrix_UB_13 -0.0032704000
_diffrn_orient_matrix_UB_21 0.0336508000
_diffrn_orient_matrix_UB_22 -0.0741739000
_diffrn_orient_matrix_UB_23 0.0425990000
_diffrn_orient_matrix_UB_31 -0.0317197000
_diffrn_orient_matrix_UB_32 0.0244637000
_diffrn_orient_matrix_UB_33 0.0567166000
_diffrn_radiation_monochromator graphite
_diffrn_radiation_probe x-ray
_diffrn_radiation_type MoK\a
_diffrn_radiation_wavelength 0.71073
_diffrn_reflns_av_R_equivalents 0.0519
_diffrn_reflns_av_unetI/netI 0.1046
_diffrn_reflns_Laue_measured_fraction_full 0.997
_diffrn_reflns_Laue_measured_fraction_max 0.997
_diffrn_reflns_limit_h_max 5
_diffrn_reflns_limit_h_min -5
_diffrn_reflns_limit_k_max 11
_diffrn_reflns_limit_k_min -11
_diffrn_reflns_limit_l_max 11
_diffrn_reflns_limit_l_min -12
_diffrn_reflns_number 2905
_diffrn_reflns_point_group_measured_fraction_full 0.997
_diffrn_reflns_point_group_measured_fraction_max 0.997
_diffrn_reflns_theta_full 25.025
_diffrn_reflns_theta_max 25.025
_diffrn_reflns_theta_min 2.039
_diffrn_source 'fine-focus sealed X-ray tube'
_diffrn_source_type 'Enhance (Mo) X-ray Source'
_exptl_absorpt_coefficient_mu 1.084
_exptl_absorpt_correction_T_max 1.00000
_exptl_absorpt_correction_T_min 0.91951
_exptl_absorpt_correction_type multi-scan
_exptl_absorpt_process_details
;
CrysAlisPro 1.171.38.46 (Rigaku Oxford Diffraction, 2015)
Empirical absorption correction using spherical harmonics,
 implemented in SCALE3 ABSPACK scaling algorithm.
;
_exptl_crystal_colour 'clear light colourless'
_exptl_crystal_colour_lustre clear
_exptl_crystal_colour_modifier light
_exptl_crystal_colour_primary colourless
_exptl_crystal_density_diffrn 1.721
_exptl_crystal_description prism
_exptl_crystal_F_000 228
_exptl_crystal_size_max 0.1
_exptl_crystal_size_mid 0.05
_exptl_crystal_size_min 0.02
_refine_diff_density_max 0.769
_refine_diff_density_min -0.578
_refine_diff_density_rms 0.134
_refine_ls_extinction_method none
_refine_ls_goodness_of_fit_ref 1.081
_refine_ls_hydrogen_treatment constr
_refine_ls_matrix_type full
_refine_ls_number_parameters 125
_refine_ls_number_reflns 1543
_refine_ls_number_restraints 0
_refine_ls_restrained_S_all 1.081
_refine_ls_R_factor_all 0.0692
_refine_ls_R_factor_gt 0.0615
_refine_ls_shift/su_max 0.000
_refine_ls_shift/su_mean 0.000
_refine_ls_structure_factor_coef Fsqd
_refine_ls_weighting_details 'w=1/[\s^2^(Fo^2^)+(0.0185P)^2^] where P=(Fo^2^+2Fc^2^)/3'
_refine_ls_weighting_scheme calc
_refine_ls_wR_factor_gt 0.0826
_refine_ls_wR_factor_ref 0.0865
_reflns_Friedel_coverage 0.000
_reflns_number_gt 1409
_reflns_number_total 1543
_reflns_threshold_expression 'I > 2\s(I)'
_cod_data_source_file c9nj02278c2.cif
_cod_data_source_block shi_4129_rola
_cod_depositor_comments 'Adding full bibliography for 7058495--7058498.cif.'
_cod_database_code 7058496
_shelx_shelxl_version_number 2018/3
_chemical_oxdiff_formula C30H15N8Pd1
_chemical_oxdiff_usercomment s-Pd(LEt)2
_shelx_space_group_comment
;
The symmetry employed for this shelxl refinement is uniquely defined
by the following loop, which should always be used as a source of
symmetry information in preference to the above space-group names.
They are only intended as comments.
;
_shelx_estimated_absorpt_t_max 0.979
_shelx_estimated_absorpt_t_min 0.899
_reflns_odcompleteness_completeness 99.33
_reflns_odcompleteness_iscentric 1
_reflns_odcompleteness_theta 26.32
_olex2_refinement_description
;
1. Fixed Uiso
 At 1.2 times of:
  All C(H) groups, All C(H,H) groups
 At 1.5 times of:
  All C(H,H,H) groups
2.a Secondary CH2 refined with riding coordinates:
 C8(H8A,H8B)
2.b Aromatic/amide H refined with riding coordinates:
 C1(H1), C2(H2), C3(H3), C4(H4)
2.c Idealised Me refined as rotating group:
 C9(H9A,H9B,H9C)
;
_olex2_date_sample_data_collection 2019-03-04
_olex2_submission_special_instructions 'No special instructions were received'
_oxdiff_exptl_absorpt_empirical_details
;
Empirical correction (ABSPACK) includes:
- Absorption correction using spherical harmonics
- Frame scaling
;
_oxdiff_exptl_absorpt_empirical_full_max 1.179
_oxdiff_exptl_absorpt_empirical_full_min 0.862

loop_
_space_group_symop_operation_xyz
'x, y, z'
'-x, -y, -z'

loop_
_atom_site_label
_atom_site_type_symbol
_atom_site_fract_x
_atom_site_fract_y
_atom_site_fract_z
_atom_site_U_iso_or_equiv
_atom_site_adp_type
_atom_site_occupancy
_atom_site_site_symmetry_order
_atom_site_calc_flag
_atom_site_refinement_flags_posn
_atom_site_refinement_flags_adp
_atom_site_refinement_flags_occupancy
Pd1 Pd 0.000000 0.500000 0.500000 0.0263(2) Uani 1 2 d S T P
N1 N -0.1158(10) 0.6121(4) 0.3048(4) 0.0272(11) Uani 1 1 d . . .
N2 N 0.3271(10) 0.3948(5) 0.4093(4) 0.0303(12) Uani 1 1 d . . .
N3 N 0.5653(10) 0.2806(5) 0.4478(4) 0.0323(12) Uani 1 1 d . . .
N4 N 0.5401(10) 0.3688(5) 0.2208(4) 0.0291(12) Uani 1 1 d . . .
C1 C -0.3534(13) 0.7227(6) 0.2611(5) 0.0343(15) Uani 1 1 d . . .
H1 H -0.478512 0.755657 0.323053 0.041 Uiso 1 1 calc R . .
C2 C -0.4180(14) 0.7896(6) 0.1262(5) 0.0400(16) Uani 1 1 d . . .
H2 H -0.587739 0.864789 0.097646 0.048 Uiso 1 1 calc R . .
C3 C -0.2300(14) 0.7440(7) 0.0355(5) 0.0421(17) Uani 1 1 d . . .
H3 H -0.271349 0.788760 -0.055541 0.050 Uiso 1 1 calc R . .
C4 C 0.0195(14) 0.6329(6) 0.0773(5) 0.0357(15) Uani 1 1 d . . .
H4 H 0.150200 0.602778 0.015533 0.043 Uiso 1 1 calc R . .
C5 C 0.0724(12) 0.5669(6) 0.2125(5) 0.0272(14) Uani 1 1 d . . .
C6 C 0.3188(13) 0.4446(6) 0.2752(5) 0.0272(14) Uani 1 1 d . . .
C7 C 0.6896(12) 0.2685(6) 0.3322(5) 0.0297(14) Uani 1 1 d . . .
C8 C 0.9549(13) 0.1511(6) 0.3285(6) 0.0403(16) Uani 1 1 d . . .
H8A H 1.045556 0.106687 0.417201 0.048 Uiso 1 1 calc R . .
H8B H 1.101851 0.194849 0.268347 0.048 Uiso 1 1 calc R . .
C9 C 0.8779(15) 0.0323(6) 0.2830(6) 0.059(2) Uani 1 1 d . . .
H9A H 0.798020 0.074682 0.193411 0.089 Uiso 1 1 calc GR . .
H9B H 0.731099 -0.010825 0.341711 0.089 Uiso 1 1 calc GR . .
H9C H 1.055661 -0.042375 0.285080 0.089 Uiso 1 1 calc GR . .

loop_
_atom_site_aniso_label
_atom_site_aniso_U_11
_atom_site_aniso_U_22
_atom_site_aniso_U_33
_atom_site_aniso_U_23
_atom_site_aniso_U_13
_atom_site_aniso_U_12
Pd1 0.0289(4) 0.0315(4) 0.0206(4) -0.0117(3) 0.0035(3) -0.0062(3)
N1 0.035(3) 0.028(3) 0.019(2) -0.007(2) 0.000(2) -0.006(2)
N2 0.026(3) 0.030(3) 0.034(3) -0.014(2) 0.007(2) 0.001(2)
N3 0.025(3) 0.040(3) 0.031(3) -0.017(2) 0.005(2) 0.002(3)
N4 0.028(3) 0.035(3) 0.027(3) -0.014(2) 0.006(2) -0.006(2)
C1 0.034(4) 0.039(3) 0.031(3) -0.014(3) 0.003(3) -0.004(3)
C2 0.044(4) 0.037(4) 0.029(3) -0.002(3) -0.007(3) 0.000(3)
C3 0.052(5) 0.049(4) 0.021(3) -0.006(3) -0.002(3) -0.008(4)
C4 0.041(4) 0.045(4) 0.025(3) -0.016(3) 0.008(3) -0.013(3)
C5 0.029(4) 0.031(3) 0.024(3) -0.010(3) 0.006(3) -0.009(3)
C6 0.031(4) 0.031(3) 0.024(3) -0.009(3) 0.001(3) -0.014(3)
C7 0.027(4) 0.037(3) 0.030(3) -0.014(3) 0.002(3) -0.014(3)
C8 0.031(4) 0.044(4) 0.042(4) -0.017(3) 0.010(3) 0.003(3)
C9 0.056(5) 0.046(4) 0.079(5) -0.036(4) 0.004(4) 0.002(4)

loop_
_atom_type_symbol
_atom_type_description
_atom_type_scat_dispersion_real
_atom_type_scat_dispersion_imag
_atom_type_scat_source
C C 0.0033 0.0016 'International Tables Vol C Tables 4.2.6.8 and 6.1.1.4'
H H 0.0000 0.0000 'International Tables Vol C Tables 4.2.6.8 and 6.1.1.4'
N N 0.0061 0.0033 'International Tables Vol C Tables 4.2.6.8 and 6.1.1.4'
Pd Pd -0.9988 1.0072 'International Tables Vol C Tables 4.2.6.8 and 6.1.1.4'

loop_
_geom_angle_atom_site_label_1
_geom_angle_atom_site_label_2
_geom_angle_atom_site_label_3
_geom_angle
_geom_angle_site_symmetry_1
_geom_angle_site_symmetry_3
N1 Pd1 N1 180.0 2_566 .
N2 Pd1 N1 79.73(18) 2_566 2_566
N2 Pd1 N1 79.73(18) . .
N2 Pd1 N1 100.27(18) 2_566 .
N2 Pd1 N1 100.27(18) . 2_566
N2 Pd1 N2 180.0 . 2_566
C1 N1 Pd1 125.8(3) . .
C1 N1 C5 118.8(5) . .
C5 N1 Pd1 115.4(4) . .
N3 N2 Pd1 136.4(3) . .
C6 N2 Pd1 115.7(4) . .
C6 N2 N3 107.9(4) . .
C7 N3 N2 104.1(4) . .
C6 N4 C7 101.4(4) . .
N1 C1 C2 121.6(5) . .
C3 C2 C1 119.2(6) . .
C2 C3 C4 120.6(5) . .
C3 C4 C5 118.5(5) . .
N1 C5 C4 121.4(5) . .
N1 C5 C6 112.4(5) . .
C4 C5 C6 126.2(5) . .
N2 C6 C5 116.8(5) . .
N4 C6 N2 112.8(5) . .
N4 C6 C5 130.4(5) . .
N3 C7 N4 113.8(5) . .
N3 C7 C8 122.0(5) . .
N4 C7 C8 124.0(5) . .
C7 C8 C9 112.8(5) . .

loop_
_geom_bond_atom_site_label_1
_geom_bond_atom_site_label_2
_geom_bond_distance
_geom_bond_site_symmetry_2
Pd1 N1 2.036(4) 2_566
Pd1 N1 2.037(4) .
Pd1 N2 1.995(4) .
Pd1 N2 1.995(4) 2_566
N1 C1 1.333(6) .
N1 C5 1.374(6) .
N2 N3 1.348(5) .
N2 C6 1.340(6) .
N3 C7 1.342(6) .
N4 C6 1.330(6) .
N4 C7 1.367(6) .
C1 C2 1.381(7) .
C2 C3 1.362(7) .
C3 C4 1.370(7) .
C4 C5 1.375(7) .
C5 C6 1.455(7) .
C7 C8 1.481(7) .
C8 C9 1.511(8) .
